data_7239682
loop_
_publ_author_name
'Ren, Jianrong'
'Chen, Dong'
'Liu, Guangrui'
'Wang, Kangcai'
'Fan, Guijuan'
'Yu, Yanwu'
'Zhang, Chaoyang'
'Li, Hongzhen'

_publ_section_title
;
 Crystal structure evolution of the high energetic compound carbonic
 dihydrazidinium bis[3-(5-nitroimino-1,2,4-triazolate)] induced by
 solvents
;
_journal_issue 3
_journal_name_full CrystEngComm
_journal_page_first 593
_journal_page_last 601
_journal_paper_doi 10.1039/C9CE01329F
_journal_volume 22
_journal_year 2020
_chemical_formula_moiety 'C4 H4 N10 O4, 2(H2 O)'
_chemical_formula_sum 'C4 H8 N10 O6'
_chemical_formula_weight 292.20
_space_group_crystal_system monoclinic
_space_group_IT_number 14
_space_group_name_Hall '-P 2yn'
_space_group_name_H-M_alt 'P 1 21/n 1'
_atom_sites_solution_hydrogens difmap
_audit_creation_method SHELXL-2017/1
_audit_update_record
;
2019-08-18 deposited with the CCDC.	2019-12-03 downloaded from the CCDC.
;
_cell_angle_alpha 90
_cell_angle_beta 112.398(2)
_cell_angle_gamma 90
_cell_formula_units_Z 2
_cell_length_a 5.2460(2)
_cell_length_b 17.8848(7)
_cell_length_c 6.3117(2)
_cell_measurement_reflns_used 2740
_cell_measurement_temperature 296(2)
_cell_measurement_theta_max 54.915
_cell_measurement_theta_min 7.345
_cell_volume 547.51(4)
_computing_cell_refinement 'Bruker SAINT'
_computing_data_collection 'Bruker APEX2'
_computing_data_reduction 'Bruker SAINT'
_computing_molecular_graphics 'Bruker SHELXTL'
_computing_publication_material 'Bruker SHELXTL'
_computing_structure_refinement 'SHELXL-2013 (Sheldrick, 2013)'
_computing_structure_solution 'SHELXS-97 (Sheldrick 2008)'
_diffrn_ambient_temperature 296(2)
_diffrn_measured_fraction_theta_full 0.986
_diffrn_measured_fraction_theta_max 0.986
_diffrn_measurement_device_type 'Bruker APEX-II CCD'
_diffrn_measurement_method '\f and \w scans'
_diffrn_radiation_type MoK\a
_diffrn_radiation_wavelength 0.71073
_diffrn_reflns_av_R_equivalents 0.0222
_diffrn_reflns_av_unetI/netI 0.0190
_diffrn_reflns_Laue_measured_fraction_full 0.986
_diffrn_reflns_Laue_measured_fraction_max 0.986
_diffrn_reflns_limit_h_max 6
_diffrn_reflns_limit_h_min -6
_diffrn_reflns_limit_k_max 22
_diffrn_reflns_limit_k_min -22
_diffrn_reflns_limit_l_max 6
_diffrn_reflns_limit_l_min -7
_diffrn_reflns_number 4050
_diffrn_reflns_point_group_measured_fraction_full 0.986
_diffrn_reflns_point_group_measured_fraction_max 0.986
_diffrn_reflns_theta_full 25.242
_diffrn_reflns_theta_max 25.991
_diffrn_reflns_theta_min 3.673
_exptl_absorpt_coefficient_mu 0.161
_exptl_absorpt_correction_T_max 0.7455
_exptl_absorpt_correction_T_min 0.6713
_exptl_absorpt_correction_type multi-scan
_exptl_absorpt_process_details sadabs
_exptl_crystal_colour colorless
_exptl_crystal_density_diffrn 1.772
_exptl_crystal_description prismatic
_exptl_crystal_F_000 300
_exptl_crystal_size_max 0.190
_exptl_crystal_size_mid 0.150
_exptl_crystal_size_min 0.100
_refine_diff_density_max 0.282
_refine_diff_density_min -0.170
_refine_diff_density_rms 0.036
_refine_ls_extinction_method none
_refine_ls_goodness_of_fit_ref 1.058
_refine_ls_hydrogen_treatment refall
_refine_ls_matrix_type full
_refine_ls_number_parameters 107
_refine_ls_number_reflns 1058
_refine_ls_number_restraints 0
_refine_ls_restrained_S_all 1.058
_refine_ls_R_factor_all 0.0370
_refine_ls_R_factor_gt 0.0342
_refine_ls_shift/su_max 0.000
_refine_ls_shift/su_mean 0.000
_refine_ls_structure_factor_coef Fsqd
_refine_ls_weighting_details 'w=1/[\s^2^(Fo^2^)+(0.0437P)^2^+0.1955P] where P=(Fo^2^+2Fc^2^)/3'
_refine_ls_weighting_scheme calc
_refine_ls_wR_factor_gt 0.0877
_refine_ls_wR_factor_ref 0.0904
_reflns_Friedel_coverage 0.000
_reflns_number_gt 978
_reflns_number_total 1058
_reflns_threshold_expression 'I > 2\s(I)'
_cod_data_source_file c9ce01329f2.cif
_cod_data_source_block mo_d8v18635_0m
_cod_depositor_comments
;Adding full bibliography for 7239680--7239683.cif.

 Adding full bibliography for 7239680--7239683.cif.
;
_cod_original_sg_symbol_H-M 'P 21/n'
_cod_database_code 7239682
_shelx_shelxl_version_number 2017/1
_shelx_space_group_comment
;
The symmetry employed for this shelxl refinement is uniquely defined
by the following loop, which should always be used as a source of
symmetry information in preference to the above space-group names.
They are only intended as comments.
;
_shelx_estimated_absorpt_t_min 0.970
_shelx_estimated_absorpt_t_max 0.984

loop_
_space_group_symop_operation_xyz
'x, y, z'
'-x+1/2, y+1/2, -z+1/2'
'-x, -y, -z'
'x-1/2, -y-1/2, z-1/2'

loop_
_atom_site_label
_atom_site_type_symbol
_atom_site_fract_x
_atom_site_fract_y
_atom_site_fract_z
_atom_site_U_iso_or_equiv
_atom_site_adp_type
_atom_site_occupancy
_atom_site_site_symmetry_order
_atom_site_calc_flag
O1 O 0.4076(3) 0.74349(6) 0.4321(2) 0.0499(4) Uani 1 1 d
O2 O 0.1811(3) 0.71189(6) 0.6425(2) 0.0532(4) Uani 1 1 d
N1 N 0.3539(3) 0.53563(7) 0.2070(2) 0.0324(3) Uani 1 1 d
H1 H 0.273(4) 0.5006(12) 0.245(3) 0.052(5) Uiso 1 1 d
N2 N 0.5879(3) 0.59798(7) 0.0394(2) 0.0346(3) Uani 1 1 d
N3 N 0.5116(3) 0.64371(7) 0.1785(2) 0.0338(3) Uani 1 1 d
H3 H 0.552(4) 0.6905(12) 0.188(3) 0.051(5) Uiso 1 1 d
N4 N 0.2507(3) 0.62560(7) 0.4291(2) 0.0358(3) Uani 1 1 d
N5 N 0.2844(3) 0.69643(7) 0.4995(2) 0.0365(3) Uani 1 1 d
C1 C 0.3689(3) 0.60693(8) 0.2808(2) 0.0304(3) Uani 1 1 d
C2 C 0.4879(3) 0.53335(8) 0.0609(2) 0.0307(3) Uani 1 1 d
O3 O 0.1020(3) 0.41223(10) 0.2760(3) 0.0683(5) Uani 1 1 d
H3A H 0.017(10) 0.411(3) 0.361(8) 0.156(18) Uiso 1 1 d
H3B H 0.092(17) 0.368(5) 0.245(14) 0.33(5) Uiso 1 1 d

loop_
_atom_site_aniso_label
_atom_site_aniso_U_11
_atom_site_aniso_U_22
_atom_site_aniso_U_33
_atom_site_aniso_U_23
_atom_site_aniso_U_13
_atom_site_aniso_U_12
O1 0.0753(8) 0.0305(6) 0.0644(8) -0.0060(5) 0.0497(7) -0.0098(5)
O2 0.0882(9) 0.0326(6) 0.0665(8) 0.0022(5) 0.0604(8) 0.0092(6)
N1 0.0425(7) 0.0250(6) 0.0369(7) -0.0011(5) 0.0232(6) -0.0036(5)
N2 0.0460(7) 0.0283(6) 0.0385(7) -0.0033(5) 0.0261(6) -0.0025(5)
N3 0.0476(7) 0.0240(6) 0.0391(7) -0.0026(5) 0.0271(6) -0.0026(5)
N4 0.0480(7) 0.0276(6) 0.0425(7) -0.0008(5) 0.0293(6) -0.0001(5)
N5 0.0493(7) 0.0288(6) 0.0415(7) 0.0024(5) 0.0286(6) 0.0043(5)
C1 0.0365(7) 0.0265(7) 0.0320(7) 0.0011(5) 0.0173(6) 0.0002(5)
C2 0.0373(7) 0.0276(7) 0.0319(7) -0.0002(5) 0.0183(6) -0.0006(5)
O3 0.0599(9) 0.0590(9) 0.0876(12) 0.0240(8) 0.0299(8) -0.0151(7)

loop_
_atom_type_symbol
_atom_type_description
_atom_type_scat_dispersion_real
_atom_type_scat_dispersion_imag
_atom_type_scat_source
C C 0.0033 0.0016 'International Tables Vol C Tables 4.2.6.8 and 6.1.1.4'
H H 0.0000 0.0000 'International Tables Vol C Tables 4.2.6.8 and 6.1.1.4'
N N 0.0061 0.0033 'International Tables Vol C Tables 4.2.6.8 and 6.1.1.4'
O O 0.0106 0.0060 'International Tables Vol C Tables 4.2.6.8 and 6.1.1.4'

loop_
_geom_angle_atom_site_label_1
_geom_angle_atom_site_label_2
_geom_angle_atom_site_label_3
_geom_angle
_geom_angle_site_symmetry_3
C1 N1 C2 106.61(12) .
C1 N1 H1 125.1(14) .
C2 N1 H1 128.3(14) .
C2 N2 N3 103.73(12) .
C1 N3 N2 111.82(12) .
C1 N3 H3 128.3(13) .
N2 N3 H3 119.9(13) .
N5 N4 C1 115.47(12) .
O1 N5 O2 121.89(13) .
O1 N5 N4 123.71(12) .
O2 N5 N4 114.41(12) .
N3 C1 N4 134.93(13) .
N3 C1 N1 105.59(12) .
N4 C1 N1 119.48(13) .
N2 C2 N1 112.25(12) .
N2 C2 C2 123.87(17) 3_665
N1 C2 C2 123.87(16) 3_665
H3A O3 H3B 97(5) .

loop_
_geom_bond_atom_site_label_1
_geom_bond_atom_site_label_2
_geom_bond_distance
_geom_bond_site_symmetry_2
O1 N5 1.2317(17) .
O2 N5 1.2477(16) .
N1 C1 1.3496(18) .
N1 C2 1.3571(19) .
N1 H1 0.84(2) .
N2 C2 1.2975(18) .
N2 N3 1.3666(17) .
N3 C1 1.3334(18) .
N3 H3 0.86(2) .
N4 N5 1.3319(17) .
N4 C1 1.3468(19) .
C2 C2 1.450(3) 3_665
O3 H3A 0.82(5) .
O3 H3B 0.81(9) .

loop_
_geom_hbond_atom_site_label_D
_geom_hbond_atom_site_label_H
_geom_hbond_atom_site_label_A
_geom_hbond_distance_DH
_geom_hbond_distance_HA
_geom_hbond_distance_DA
_geom_hbond_angle_DHA
_geom_hbond_site_symmetry_A
_geom_hbond_publ_flag
O3 H3B O2 0.81(9) 2.32(8) 2.8249(18) 121(6) 3_566 yes
O3 H3B O1 0.81(9) 2.49(9) 3.284(2) 166(7) 2_545 yes
O3 H3A N4 0.82(5) 2.36(5) 3.158(2) 165(4) 3_566 yes
O3 H3B O2 0.81(9) 2.32(8) 2.8249(18) 121(6) 3_566 yes
N3 H3 O2 0.86(2) 1.93(2) 2.7689(17) 164.1(19) 4_675 yes
N1 H1 O3 0.84(2) 1.87(2) 2.6917(19) 168(2) . yes

loop_
_geom_torsion_atom_site_label_1
_geom_torsion_atom_site_label_2
_geom_torsion_atom_site_label_3
_geom_torsion_atom_site_label_4
_geom_torsion
_geom_torsion_site_symmetry_4
C2 N2 N3 C1 0.00(16) .
C1 N4 N5 O1 1.9(2) .
C1 N4 N5 O2 -177.75(13) .
N2 N3 C1 N4 179.96(15) .
N2 N3 C1 N1 0.34(16) .
N5 N4 C1 N3 -2.0(2) .
N5 N4 C1 N1 177.57(13) .
C2 N1 C1 N3 -0.53(16) .
C2 N1 C1 N4 179.78(13) .
N3 N2 C2 N1 -0.35(16) .
N3 N2 C2 C2 178.53(17) 3_665
C1 N1 C2 N2 0.57(17) .
C1 N1 C2 C2 -178.31(17) 3_665
